data_7052692
loop_
_publ_author_name
'Bourne, Susan A.'
'Corin, Kirsten'
'Cruickshank, Dyanne L.'
'Davson, Jessica'
'Nassimbeni, Luigi R.'
'Su, Hong'
'Weber, Edwin'

_publ_section_title
;
 Enclathration of bases by a fluorenyl host: structure, stability and
 selectivity
;
_journal_issue 7
_journal_name_full 'New Journal of Chemistry'
_journal_page_first 1556
_journal_paper_doi 10.1039/c1nj20241c
_journal_volume 35
_journal_year 2011
_chemical_formula_moiety 'C32 H22 O2, 2(C6 H7 N)'
_chemical_formula_sum 'C44 H36 N2 O2'
_chemical_formula_weight 624.75
_chemical_melting_point 264.5(5)
_chemical_name_common
;
1,4-bis(9-hydroxyfluoren-9-yl)benzene. 3-picoline clathrate
;
_chemical_name_systematic
;
1,4-bis(9-hydroxyfluoren-9-yl)benzene. 3-picoline clathrate
;
_space_group_IT_number 2
_symmetry_cell_setting triclinic
_symmetry_space_group_name_Hall '-P 1'
_symmetry_space_group_name_H-M 'P -1'
_atom_sites_solution_hydrogens geom
_atom_sites_solution_primary direct
_atom_sites_solution_secondary difmap
_audit_creation_method SHELXL-97
_cell_angle_alpha 82.2870(10)
_cell_angle_beta 81.0670(10)
_cell_angle_gamma 72.2300(10)
_cell_formula_units_Z 2
_cell_length_a 9.4854(2)
_cell_length_b 13.3617(3)
_cell_length_c 14.0639(4)
_cell_measurement_reflns_used 3704
_cell_measurement_temperature 173(2)
_cell_measurement_theta_max 25.3
_cell_measurement_theta_min 2.1
_cell_volume 1669.69(7)
_computing_cell_refinement 'Collect (Nonius, 2000)'
_computing_data_collection 'Collect (Nonius, 2000)'
_computing_data_reduction 'Collect (Nonius, 2000)'
_computing_molecular_graphics 'XSEED, graphical interface to SHELX (1999)'
_computing_publication_material 'SHELXL-97 (Sheldrick, 1997)'
_computing_structure_refinement 'SHELXL-97 (Sheldrick, 1997)'
_computing_structure_solution 'SHELXS-97 (Sheldrick, 1990)'
_diffrn_ambient_temperature 173(2)
_diffrn_measured_fraction_theta_full 0.992
_diffrn_measured_fraction_theta_max 0.992
_diffrn_measurement_device_type 'Nonius Kappa CCD'
_diffrn_measurement_method 'Combination of phi and omega'
_diffrn_radiation_monochromator graphite
_diffrn_radiation_source 'fine-focus sealed tube'
_diffrn_radiation_type MoK\a
_diffrn_radiation_wavelength 0.71073
_diffrn_reflns_av_R_equivalents 0.0347
_diffrn_reflns_av_sigmaI/netI 0.0685
_diffrn_reflns_limit_h_max 11
_diffrn_reflns_limit_h_min -11
_diffrn_reflns_limit_k_max 16
_diffrn_reflns_limit_k_min -16
_diffrn_reflns_limit_l_max 16
_diffrn_reflns_limit_l_min -16
_diffrn_reflns_number 11272
_diffrn_reflns_theta_full 25.29
_diffrn_reflns_theta_max 25.29
_diffrn_reflns_theta_min 2.08
_exptl_absorpt_coefficient_mu 0.076
_exptl_absorpt_correction_type none
_exptl_crystal_colour colourless
_exptl_crystal_density_diffrn 1.243
_exptl_crystal_density_meas ?
_exptl_crystal_density_method 'not measured'
_exptl_crystal_description 'clear blocks'
_exptl_crystal_F_000 660
_exptl_crystal_size_max 0.50
_exptl_crystal_size_mid 0.30
_exptl_crystal_size_min 0.30
_refine_diff_density_max 0.158
_refine_diff_density_min -0.205
_refine_diff_density_rms 0.046
_refine_ls_extinction_coef none
_refine_ls_extinction_method none
_refine_ls_goodness_of_fit_ref 0.932
_refine_ls_hydrogen_treatment mixed
_refine_ls_matrix_type full
_refine_ls_number_parameters 443
_refine_ls_number_reflns 6022
_refine_ls_number_restraints 2
_refine_ls_restrained_S_all 0.932
_refine_ls_R_factor_all 0.0850
_refine_ls_R_factor_gt 0.0422
_refine_ls_shift/su_max 0.001
_refine_ls_shift/su_mean 0.000
_refine_ls_structure_factor_coef Fsqd
_refine_ls_weighting_details 'calc w=1/[\s^2^(Fo^2^)+(0.0520P)^2^+0.0000P] where P=(Fo^2^+2Fc^2^)/3'
_refine_ls_weighting_scheme calc
_refine_ls_wR_factor_gt 0.0913
_refine_ls_wR_factor_ref 0.1070
_reflns_number_gt 3704
_reflns_number_total 6022
_reflns_threshold_expression >2sigma(I)
_cod_data_source_file c1nj20241c.txt
_cod_data_source_block h3pic
_cod_depositor_comments
;
The following automatic conversions were performed:

'_chemical_melting_point' value '264-265' was changed to '264.5(5)' -
the average value was taken and precision was estimated.

Automatic conversion script
Id: cif_fix_values 1715 2011-07-08 13:25:40Z adriana 

The following automatic conversions were performed:

'_exptl_crystal_density_meas' value 'not measured' was changed to '?'
- the value is perceived as not measured.

Automatic conversion script
Id: cif_fix_values 3008 2015-01-20 13:52:24Z robertas 
;
_cod_database_code 7052692

loop_
_symmetry_equiv_pos_as_xyz
'x, y, z'
'-x, -y, -z'

loop_
_atom_site_label
_atom_site_type_symbol
_atom_site_fract_x
_atom_site_fract_y
_atom_site_fract_z
_atom_site_U_iso_or_equiv
_atom_site_adp_type
_atom_site_occupancy
_atom_site_symmetry_multiplicity
_atom_site_calc_flag
_atom_site_refinement_flags
_atom_site_disorder_assembly
_atom_site_disorder_group
O1 O 0.29761(13) 0.68191(9) 0.98884(8) 0.0233(3) Uani 1 1 d D . .
H1O H 0.219(2) 0.7107(18) 0.9515(16) 0.099(9) Uiso 1 1 d D . .
O2 O 0.71933(12) 0.80104(9) 0.53121(8) 0.0243(3) Uani 1 1 d D . .
H2O H 0.762(2) 0.8043(16) 0.4639(11) 0.073(7) Uiso 1 1 d D . .
C1 C 0.23282(18) 0.93204(13) 0.97869(12) 0.0238(4) Uani 1 1 d . . .
H1 H 0.1722 0.9278 0.9325 0.029 Uiso 1 1 calc R . .
C2 C 0.20211(19) 1.02393(13) 1.02456(12) 0.0267(4) Uani 1 1 d . . .
H2 H 0.1207 1.0831 1.0090 0.032 Uiso 1 1 calc R . .
C3 C 0.2901(2) 1.02934(14) 1.09305(12) 0.0291(4) Uani 1 1 d . . .
H3 H 0.2680 1.0922 1.1241 0.035 Uiso 1 1 calc R . .
C4 C 0.4095(2) 0.94423(13) 1.11641(12) 0.0274(4) Uani 1 1 d . . .
H4 H 0.4686 0.9481 1.1637 0.033 Uiso 1 1 calc R . .
C5 C 0.6717(2) 0.71728(14) 1.13954(12) 0.0292(4) Uani 1 1 d . . .
H5 H 0.6856 0.7631 1.1811 0.035 Uiso 1 1 calc R . .
C6 C 0.7638(2) 0.61481(14) 1.13646(13) 0.0323(5) Uani 1 1 d . . .
H6 H 0.8419 0.5904 1.1763 0.039 Uiso 1 1 calc R . .
C7 C 0.74437(19) 0.54695(14) 1.07628(12) 0.0291(4) Uani 1 1 d . . .
H7 H 0.8085 0.4767 1.0758 0.035 Uiso 1 1 calc R . .
C8 C 0.63110(18) 0.58152(13) 1.01657(12) 0.0237(4) Uani 1 1 d . . .
H8 H 0.6178 0.5356 0.9749 0.028 Uiso 1 1 calc R . .
C9 C 0.40629(17) 0.73890(12) 0.96253(11) 0.0193(4) Uani 1 1 d . . .
C10 C 0.45378(17) 0.74321(12) 0.85356(11) 0.0188(4) Uani 1 1 d . . .
C11 C 0.46827(17) 0.65699(12) 0.80289(11) 0.0212(4) Uani 1 1 d . . .
H11 H 0.4458 0.5960 0.8364 0.025 Uiso 1 1 calc R . .
C12 C 0.48707(17) 0.83099(12) 0.80169(11) 0.0210(4) Uani 1 1 d . . .
H12 H 0.4772 0.8910 0.8344 0.025 Uiso 1 1 calc R . .
C1' C 0.77131(19) 0.55726(13) 0.52553(12) 0.0253(4) Uani 1 1 d . . .
H1' H 0.8280 0.5575 0.5755 0.030 Uiso 1 1 calc R . .
C2' C 0.8049(2) 0.46856(14) 0.47422(13) 0.0316(4) Uani 1 1 d . . .
H2' H 0.8844 0.4079 0.4895 0.038 Uiso 1 1 calc R . .
C3' C 0.7221(2) 0.46907(14) 0.40106(13) 0.0335(5) Uani 1 1 d . . .
H3' H 0.7453 0.4084 0.3667 0.040 Uiso 1 1 calc R . .
C4' C 0.6064(2) 0.55659(13) 0.37727(12) 0.0300(4) Uani 1 1 d . . .
H4' H 0.5512 0.5566 0.3264 0.036 Uiso 1 1 calc R . .
C5' C 0.3535(2) 0.78759(14) 0.35420(12) 0.0303(4) Uani 1 1 d . . .
H5' H 0.3406 0.7443 0.3099 0.036 Uiso 1 1 calc R . .
C6' C 0.2665(2) 0.89197(14) 0.35652(13) 0.0335(5) Uani 1 1 d . . .
H6' H 0.1937 0.9203 0.3131 0.040 Uiso 1 1 calc R . .
C7' C 0.28447(19) 0.95557(14) 0.42153(12) 0.0289(4) Uani 1 1 d . . .
H7' H 0.2247 1.0270 0.4216 0.035 Uiso 1 1 calc R . .
C8' C 0.38928(18) 0.91545(13) 0.48639(12) 0.0248(4) Uani 1 1 d . . .
H8' H 0.4006 0.9586 0.5314 0.030 Uiso 1 1 calc R . .
C9' C 0.60267(17) 0.75103(12) 0.54489(11) 0.0204(4) Uani 1 1 d . . .
C10' C 0.54945(17) 0.74667(12) 0.65279(11) 0.0193(4) Uani 1 1 d . . .
C11' C 0.53415(18) 0.83295(13) 0.70353(11) 0.0221(4) Uani 1 1 d . . .
H11' H 0.5564 0.8940 0.6701 0.027 Uiso 1 1 calc R . .
C12' C 0.51493(17) 0.65897(12) 0.70437(11) 0.0216(4) Uani 1 1 d . . .
H12' H 0.5235 0.5994 0.6715 0.026 Uiso 1 1 calc R . .
C1A C 0.35251(18) 0.84739(12) 1.00137(11) 0.0195(4) Uani 1 1 d . . .
C4A C 0.44183(18) 0.85297(13) 1.07000(11) 0.0212(4) Uani 1 1 d . . .
C5A C 0.55820(18) 0.75179(13) 1.08042(11) 0.0221(4) Uani 1 1 d . . .
C8A C 0.53870(18) 0.68353(13) 1.01901(11) 0.0207(4) Uani 1 1 d . . .
C1A' C 0.65512(18) 0.64420(13) 0.50280(11) 0.0210(4) Uani 1 1 d . . .
C4A' C 0.57175(18) 0.64450(13) 0.42871(11) 0.0228(4) Uani 1 1 d . . .
C5A' C 0.46005(18) 0.74778(13) 0.41796(11) 0.0231(4) Uani 1 1 d . . .
C8A' C 0.47695(18) 0.81153(13) 0.48433(11) 0.0208(4) Uani 1 1 d . . .
N1G1 N 0.07026(16) 0.75102(11) 0.86658(11) 0.0311(4) Uani 1 1 d . . .
C2G1 C 0.10259(19) 0.78784(13) 0.77497(13) 0.0294(4) Uani 1 1 d . . .
H2G1 H 0.1814 0.8196 0.7614 0.035 Uiso 1 1 calc R . .
C3G1 C 0.02914(18) 0.78297(13) 0.69834(12) 0.0265(4) Uani 1 1 d . . .
C4G1 C -0.08443(19) 0.73525(14) 0.71982(13) 0.0301(4) Uani 1 1 d . . .
H4G1 H -0.1372 0.7285 0.6700 0.036 Uiso 1 1 calc R . .
C5G1 C -0.12052(19) 0.69758(14) 0.81390(13) 0.0303(4) Uani 1 1 d . . .
H5G1 H -0.1991 0.6657 0.8294 0.036 Uiso 1 1 calc R . .
C6G1 C -0.04167(19) 0.70663(13) 0.88476(13) 0.0298(4) Uani 1 1 d . . .
H6G1 H -0.0673 0.6804 0.9492 0.036 Uiso 1 1 calc R . .
C7G1 C 0.0745(2) 0.82509(15) 0.59780(13) 0.0382(5) Uani 1 1 d . . .
H7GA H 0.0138 0.8119 0.5532 0.057 Uiso 1 1 calc R . .
H7GC H 0.1800 0.7897 0.5785 0.057 Uiso 1 1 calc R . .
H7GB H 0.0594 0.9012 0.5960 0.057 Uiso 1 1 calc R . .
N1G2 N 0.85525(17) 0.80111(13) 0.34448(10) 0.0352(4) Uani 1 1 d . . .
C2G2 C 0.9448(2) 0.70739(15) 0.31897(12) 0.0330(5) Uani 1 1 d . . .
H2G2 H 0.9324 0.6458 0.3573 0.040 Uiso 1 1 calc R . .
C3G2 C 1.0542(2) 0.69458(15) 0.24039(12) 0.0316(5) Uani 1 1 d . . .
C4G2 C 1.0696(2) 0.78546(15) 0.18528(13) 0.0341(5) Uani 1 1 d . . .
H4G2 H 1.1427 0.7810 0.1303 0.041 Uiso 1 1 calc R . .
C5G2 C 0.9780(2) 0.88269(15) 0.21064(13) 0.0354(5) Uani 1 1 d . . .
H5G2 H 0.9879 0.9456 0.1735 0.042 Uiso 1 1 calc R . .
C6G2 C 0.8727(2) 0.88755(15) 0.29002(13) 0.0352(5) Uani 1 1 d . . .
H6G2 H 0.8100 0.9547 0.3069 0.042 Uiso 1 1 calc R . .
C7G2 C 1.1523(2) 0.58748(16) 0.21757(15) 0.0526(6) Uani 1 1 d . . .
H7GD H 1.2483 0.5742 0.2420 0.079 Uiso 1 1 calc R . .
H7GE H 1.1688 0.5840 0.1474 0.079 Uiso 1 1 calc R . .
H7GF H 1.1042 0.5340 0.2483 0.079 Uiso 1 1 calc R . .

loop_
_atom_site_aniso_label
_atom_site_aniso_U_11
_atom_site_aniso_U_22
_atom_site_aniso_U_33
_atom_site_aniso_U_23
_atom_site_aniso_U_13
_atom_site_aniso_U_12
O1 0.0243(7) 0.0237(7) 0.0244(7) -0.0011(5) -0.0008(5) -0.0121(6)
O2 0.0247(7) 0.0312(7) 0.0206(7) -0.0041(5) 0.0022(5) -0.0149(6)
C1 0.0229(10) 0.0247(10) 0.0224(10) -0.0022(8) -0.0015(8) -0.0055(8)
C2 0.0265(10) 0.0216(10) 0.0283(10) -0.0024(8) -0.0004(8) -0.0033(8)
C3 0.0354(11) 0.0222(10) 0.0300(11) -0.0084(8) 0.0002(9) -0.0083(9)
C4 0.0341(11) 0.0268(11) 0.0238(10) -0.0043(8) -0.0048(8) -0.0112(9)
C5 0.0338(11) 0.0276(11) 0.0284(10) -0.0016(8) -0.0106(9) -0.0094(9)
C6 0.0313(11) 0.0319(11) 0.0342(11) 0.0029(9) -0.0133(9) -0.0078(10)
C7 0.0293(10) 0.0226(10) 0.0326(11) 0.0026(8) -0.0059(9) -0.0047(9)
C8 0.0252(10) 0.0205(10) 0.0244(10) -0.0007(8) -0.0019(8) -0.0064(8)
C9 0.0204(9) 0.0192(9) 0.0196(9) -0.0012(7) -0.0021(7) -0.0080(8)
C10 0.0164(9) 0.0209(9) 0.0193(9) -0.0032(7) -0.0016(7) -0.0056(8)
C11 0.0240(9) 0.0182(9) 0.0212(10) 0.0004(7) -0.0010(7) -0.0077(8)
C12 0.0215(9) 0.0204(9) 0.0223(10) -0.0059(7) -0.0018(7) -0.0065(8)
C1' 0.0248(10) 0.0285(10) 0.0222(10) -0.0020(8) -0.0025(8) -0.0074(9)
C2' 0.0307(11) 0.0240(10) 0.0359(11) -0.0046(9) -0.0008(9) -0.0025(9)
C3' 0.0413(12) 0.0263(11) 0.0338(12) -0.0106(9) -0.0011(9) -0.0094(10)
C4' 0.0356(11) 0.0295(11) 0.0281(11) -0.0062(9) -0.0056(9) -0.0117(10)
C5' 0.0349(11) 0.0314(11) 0.0272(10) -0.0026(8) -0.0092(9) -0.0106(10)
C6' 0.0326(11) 0.0384(12) 0.0288(11) 0.0049(9) -0.0104(9) -0.0095(10)
C7' 0.0265(10) 0.0242(10) 0.0331(11) 0.0026(8) -0.0023(8) -0.0058(9)
C8' 0.0246(10) 0.0246(10) 0.0256(10) -0.0021(8) -0.0001(8) -0.0095(9)
C9' 0.0205(9) 0.0218(9) 0.0206(9) -0.0015(7) -0.0008(7) -0.0097(8)
C10' 0.0171(9) 0.0233(10) 0.0185(9) -0.0022(7) -0.0020(7) -0.0073(8)
C11' 0.0258(10) 0.0215(10) 0.0210(10) -0.0004(8) -0.0010(8) -0.0113(8)
C12' 0.0225(9) 0.0217(10) 0.0219(10) -0.0058(8) -0.0009(7) -0.0079(8)
C1A 0.0217(9) 0.0201(9) 0.0163(9) -0.0010(7) 0.0030(7) -0.0084(8)
C4A 0.0252(10) 0.0223(10) 0.0174(9) -0.0013(7) 0.0006(7) -0.0103(8)
C5A 0.0260(10) 0.0211(10) 0.0198(9) 0.0006(7) -0.0024(8) -0.0088(8)
C8A 0.0236(9) 0.0217(9) 0.0177(9) 0.0018(7) -0.0003(7) -0.0107(8)
C1A' 0.0215(9) 0.0224(10) 0.0183(9) -0.0015(7) 0.0027(7) -0.0080(8)
C4A' 0.0258(10) 0.0238(10) 0.0199(9) -0.0020(8) -0.0005(8) -0.0099(8)
C5A' 0.0244(10) 0.0238(10) 0.0214(10) -0.0011(8) -0.0015(8) -0.0088(8)
C8A' 0.0227(9) 0.0233(10) 0.0172(9) 0.0013(7) -0.0005(7) -0.0102(8)
N1G1 0.0287(9) 0.0297(9) 0.0352(10) -0.0010(7) -0.0087(7) -0.0074(8)
C2G1 0.0244(10) 0.0226(10) 0.0413(12) 0.0006(9) -0.0081(9) -0.0065(9)
C3G1 0.0191(9) 0.0243(10) 0.0319(11) -0.0028(8) -0.0025(8) -0.0003(8)
C4G1 0.0234(10) 0.0325(11) 0.0355(11) -0.0066(9) -0.0064(8) -0.0070(9)
C5G1 0.0216(10) 0.0288(11) 0.0405(12) -0.0048(9) -0.0007(9) -0.0083(9)
C6G1 0.0258(10) 0.0249(10) 0.0341(11) -0.0012(8) -0.0015(8) -0.0023(9)
C7G1 0.0275(11) 0.0420(12) 0.0390(12) 0.0034(10) -0.0024(9) -0.0050(10)
N1G2 0.0349(10) 0.0437(11) 0.0283(9) -0.0062(8) 0.0040(7) -0.0158(9)
C2G2 0.0366(11) 0.0381(12) 0.0251(11) 0.0009(9) -0.0008(9) -0.0148(10)
C3G2 0.0290(11) 0.0383(12) 0.0233(10) -0.0018(9) -0.0018(8) -0.0049(10)
C4G2 0.0265(11) 0.0469(13) 0.0247(11) 0.0025(9) 0.0023(8) -0.0096(10)
C5G2 0.0369(12) 0.0391(12) 0.0294(11) 0.0046(9) -0.0026(9) -0.0139(10)
C6G2 0.0349(11) 0.0370(12) 0.0330(11) -0.0033(9) -0.0005(9) -0.0110(10)
C7G2 0.0516(14) 0.0459(14) 0.0455(14) -0.0001(11) 0.0042(11) 0.0008(12)

loop_
_atom_type_symbol
_atom_type_description
_atom_type_scat_dispersion_real
_atom_type_scat_dispersion_imag
_atom_type_scat_source
C C 0.0033 0.0016 'International Tables Vol C Tables 4.2.6.8 and 6.1.1.4'
H H 0.0000 0.0000 'International Tables Vol C Tables 4.2.6.8 and 6.1.1.4'
N N 0.0061 0.0033 'International Tables Vol C Tables 4.2.6.8 and 6.1.1.4'
O O 0.0106 0.0060 'International Tables Vol C Tables 4.2.6.8 and 6.1.1.4'

loop_
_geom_angle_atom_site_label_1
_geom_angle_atom_site_label_2
_geom_angle_atom_site_label_3
_geom_angle
_geom_angle_site_symmetry_1
_geom_angle_site_symmetry_3
_geom_angle_publ_flag
C9 O1 H1O 109.4(15) . . ?
C9' O2 H2O 110.9(11) . . ?
C1A C1 C2 119.05(15) . . ?
C1A C1 H1 120.5 . . ?
C2 C1 H1 120.5 . . ?
C3 C2 C1 120.29(17) . . ?
C3 C2 H2 119.9 . . ?
C1 C2 H2 119.9 . . ?
C4 C3 C2 120.72(16) . . ?
C4 C3 H3 119.6 . . ?
C2 C3 H3 119.6 . . ?
C3 C4 C4A 119.26(16) . . ?
C3 C4 H4 120.4 . . ?
C4A C4 H4 120.4 . . ?
C6 C5 C5A 118.51(15) . . ?
C6 C5 H5 120.7 . . ?
C5A C5 H5 120.7 . . ?
C5 C6 C7 121.36(16) . . ?
C5 C6 H6 119.3 . . ?
C7 C6 H6 119.3 . . ?
C6 C7 C8 120.25(17) . . ?
C6 C7 H7 119.9 . . ?
C8 C7 H7 119.9 . . ?
C8A C8 C7 118.88(15) . . ?
C8A C8 H8 120.6 . . ?
C7 C8 H8 120.6 . . ?
O1 C9 C10 110.47(11) . . ?
O1 C9 C1A 111.76(12) . . ?
C10 C9 C1A 113.42(12) . . ?
O1 C9 C8A 107.73(12) . . ?
C10 C9 C8A 111.56(13) . . ?
C1A C9 C8A 101.46(12) . . ?
C12 C10 C11 117.63(14) . . ?
C12 C10 C9 121.89(13) . . ?
C11 C10 C9 120.46(13) . . ?
C12' C11 C10 120.99(14) . . ?
C12' C11 H11 119.5 . . ?
C10 C11 H11 119.5 . . ?
C11' C12 C10 121.46(14) . . ?
C11' C12 H12 119.3 . . ?
C10 C12 H12 119.3 . . ?
C1A' C1' C2' 119.21(16) . . ?
C1A' C1' H1' 120.4 . . ?
C2' C1' H1' 120.4 . . ?
C3' C2' C1' 120.02(17) . . ?
C3' C2' H2' 120.0 . . ?
C1' C2' H2' 120.0 . . ?
C4' C3' C2' 120.98(16) . . ?
C4' C3' H3' 119.5 . . ?
C2' C3' H3' 119.5 . . ?
C3' C4' C4A' 119.18(16) . . ?
C3' C4' H4' 120.4 . . ?
C4A' C4' H4' 120.4 . . ?
C6' C5' C5A' 118.70(15) . . ?
C6' C5' H5' 120.6 . . ?
C5A' C5' H5' 120.6 . . ?
C5' C6' C7' 120.88(17) . . ?
C5' C6' H6' 119.6 . . ?
C7' C6' H6' 119.6 . . ?
C6' C7' C8' 120.52(17) . . ?
C6' C7' H7' 119.7 . . ?
C8' C7' H7' 119.7 . . ?
C8A' C8' C7' 118.97(15) . . ?
C8A' C8' H8' 120.5 . . ?
C7' C8' H8' 120.5 . . ?
O2 C9' C10' 105.91(11) . . ?
O2 C9' C1A' 111.47(13) . . ?
C10' C9' C1A' 114.84(13) . . ?
O2 C9' C8A' 111.18(12) . . ?
C10' C9' C8A' 112.29(13) . . ?
C1A' C9' C8A' 101.29(12) . . ?
C12' C10' C11' 117.66(14) . . ?
C12' C10' C9' 122.62(13) . . ?
C11' C10' C9' 119.72(13) . . ?
C12 C11' C10' 121.02(14) . . ?
C12 C11' H11' 119.5 . . ?
C10' C11' H11' 119.5 . . ?
C11 C12' C10' 121.23(14) . . ?
C11 C12' H12' 119.4 . . ?
C10' C12' H12' 119.4 . . ?
C1 C1A C4A 120.71(15) . . ?
C1 C1A C9 128.65(14) . . ?
C4A C1A C9 110.63(14) . . ?
C4 C4A C1A 119.97(16) . . ?
C4 C4A C5A 131.23(15) . . ?
C1A C4A C5A 108.78(13) . . ?
C5 C5A C8A 120.31(16) . . ?
C5 C5A C4A 131.07(15) . . ?
C8A C5A C4A 108.59(14) . . ?
C8 C8A C5A 120.69(15) . . ?
C8 C8A C9 128.77(14) . . ?
C5A C8A C9 110.53(14) . . ?
C1' C1A' C4A' 120.62(15) . . ?
C1' C1A' C9' 128.68(14) . . ?
C4A' C1A' C9' 110.61(14) . . ?
C4' C4A' C1A' 119.98(16) . . ?
C4' C4A' C5A' 131.14(15) . . ?
C1A' C4A' C5A' 108.83(14) . . ?
C5' C5A' C8A' 120.42(16) . . ?
C5' C5A' C4A' 130.97(15) . . ?
C8A' C5A' C4A' 108.58(14) . . ?
C8' C8A' C5A' 120.50(15) . . ?
C8' C8A' C9' 128.77(14) . . ?
C5A' C8A' C9' 110.68(14) . . ?
C2G1 N1G1 C6G1 117.03(15) . . ?
N1G1 C2G1 C3G1 124.72(15) . . ?
N1G1 C2G1 H2G1 117.6 . . ?
C3G1 C2G1 H2G1 117.6 . . ?
C4G1 C3G1 C2G1 116.51(16) . . ?
C4G1 C3G1 C7G1 122.51(15) . . ?
C2G1 C3G1 C7G1 120.95(15) . . ?
C5G1 C4G1 C3G1 119.74(15) . . ?
C5G1 C4G1 H4G1 120.1 . . ?
C3G1 C4G1 H4G1 120.1 . . ?
C6G1 C5G1 C4G1 119.33(15) . . ?
C6G1 C5G1 H5G1 120.3 . . ?
C4G1 C5G1 H5G1 120.3 . . ?
N1G1 C6G1 C5G1 122.66(17) . . ?
N1G1 C6G1 H6G1 118.7 . . ?
C5G1 C6G1 H6G1 118.7 . . ?
C3G1 C7G1 H7GA 109.5 . . ?
C3G1 C7G1 H7GC 109.5 . . ?
H7GA C7G1 H7GC 109.5 . . ?
C3G1 C7G1 H7GB 109.5 . . ?
H7GA C7G1 H7GB 109.5 . . ?
H7GC C7G1 H7GB 109.5 . . ?
C6G2 N1G2 C2G2 117.66(16) . . ?
N1G2 C2G2 C3G2 124.20(17) . . ?
N1G2 C2G2 H2G2 117.9 . . ?
C3G2 C2G2 H2G2 117.9 . . ?
C2G2 C3G2 C4G2 116.84(18) . . ?
C2G2 C3G2 C7G2 121.21(17) . . ?
C4G2 C3G2 C7G2 121.94(16) . . ?
C5G2 C4G2 C3G2 119.64(16) . . ?
C5G2 C4G2 H4G2 120.2 . . ?
C3G2 C4G2 H4G2 120.2 . . ?
C6G2 C5G2 C4G2 119.34(17) . . ?
C6G2 C5G2 H5G2 120.3 . . ?
C4G2 C5G2 H5G2 120.3 . . ?
N1G2 C6G2 C5G2 122.31(18) . . ?
N1G2 C6G2 H6G2 118.8 . . ?
C5G2 C6G2 H6G2 118.8 . . ?
C3G2 C7G2 H7GD 109.5 . . ?
C3G2 C7G2 H7GE 109.5 . . ?
H7GD C7G2 H7GE 109.5 . . ?
C3G2 C7G2 H7GF 109.5 . . ?
H7GD C7G2 H7GF 109.5 . . ?
H7GE C7G2 H7GF 109.5 . . ?

loop_
_geom_bond_atom_site_label_1
_geom_bond_atom_site_label_2
_geom_bond_distance
_geom_bond_site_symmetry_2
_geom_bond_publ_flag
O1 C9 1.4369(17) . ?
O1 H1O 0.932(16) . ?
O2 C9' 1.4348(17) . ?
O2 H2O 0.971(15) . ?
C1 C1A 1.379(2) . ?
C1 C2 1.394(2) . ?
C1 H1 0.9500 . ?
C2 C3 1.391(2) . ?
C2 H2 0.9500 . ?
C3 C4 1.383(2) . ?
C3 H3 0.9500 . ?
C4 C4A 1.389(2) . ?
C4 H4 0.9500 . ?
C5 C6 1.383(2) . ?
C5 C5A 1.391(2) . ?
C5 H5 0.9500 . ?
C6 C7 1.389(2) . ?
C6 H6 0.9500 . ?
C7 C8 1.395(2) . ?
C7 H7 0.9500 . ?
C8 C8A 1.379(2) . ?
C8 H8 0.9500 . ?
C9 C10 1.527(2) . ?
C9 C1A 1.528(2) . ?
C9 C8A 1.530(2) . ?
C10 C12 1.390(2) . ?
C10 C11 1.395(2) . ?
C11 C12' 1.387(2) . ?
C11 H11 0.9500 . ?
C12 C11' 1.383(2) . ?
C12 H12 0.9500 . ?
C1' C1A' 1.376(2) . ?
C1' C2' 1.398(2) . ?
C1' H1' 0.9500 . ?
C2' C3' 1.386(2) . ?
C2' H2' 0.9500 . ?
C3' C4' 1.382(2) . ?
C3' H3' 0.9500 . ?
C4' C4A' 1.389(2) . ?
C4' H4' 0.9500 . ?
C5' C6' 1.389(2) . ?
C5' C5A' 1.390(2) . ?
C5' H5' 0.9500 . ?
C6' C7' 1.390(2) . ?
C6' H6' 0.9500 . ?
C7' C8' 1.390(2) . ?
C7' H7' 0.9500 . ?
C8' C8A' 1.385(2) . ?
C8' H8' 0.9500 . ?
C9' C10' 1.522(2) . ?
C9' C1A' 1.529(2) . ?
C9' C8A' 1.531(2) . ?
C10' C12' 1.392(2) . ?
C10' C11' 1.395(2) . ?
C11' H11' 0.9500 . ?
C12' H12' 0.9500 . ?
C1A C4A 1.402(2) . ?
C4A C5A 1.468(2) . ?
C5A C8A 1.406(2) . ?
C1A' C4A' 1.401(2) . ?
C4A' C5A' 1.467(2) . ?
C5A' C8A' 1.402(2) . ?
N1G1 C2G1 1.340(2) . ?
N1G1 C6G1 1.343(2) . ?
C2G1 C3G1 1.389(2) . ?
C2G1 H2G1 0.9500 . ?
C3G1 C4G1 1.387(2) . ?
C3G1 C7G1 1.499(2) . ?
C4G1 C5G1 1.381(2) . ?
C4G1 H4G1 0.9500 . ?
C5G1 C6G1 1.373(2) . ?
C5G1 H5G1 0.9500 . ?
C6G1 H6G1 0.9500 . ?
C7G1 H7GA 0.9800 . ?
C7G1 H7GC 0.9800 . ?
C7G1 H7GB 0.9800 . ?
N1G2 C6G2 1.337(2) . ?
N1G2 C2G2 1.340(2) . ?
C2G2 C3G2 1.383(2) . ?
C2G2 H2G2 0.9500 . ?
C3G2 C4G2 1.385(2) . ?
C3G2 C7G2 1.495(3) . ?
C4G2 C5G2 1.382(3) . ?
C4G2 H4G2 0.9500 . ?
C5G2 C6G2 1.372(2) . ?
C5G2 H5G2 0.9500 . ?
C6G2 H6G2 0.9500 . ?
C7G2 H7GD 0.9800 . ?
C7G2 H7GE 0.9800 . ?
C7G2 H7GF 0.9800 . ?

loop_
_geom_hbond_atom_site_label_D
_geom_hbond_atom_site_label_H
_geom_hbond_atom_site_label_A
_geom_hbond_distance_DH
_geom_hbond_distance_HA
_geom_hbond_distance_DA
_geom_hbond_angle_DHA
_geom_hbond_site_symmetry_A
O1 H1O N1G1 0.932(16) 1.897(16) 2.8230(18) 172(2) .
O2 H2O N1G2 0.971(15) 1.772(16) 2.7400(18) 175(2) .

loop_
_geom_torsion_atom_site_label_1
_geom_torsion_atom_site_label_2
_geom_torsion_atom_site_label_3
_geom_torsion_atom_site_label_4
_geom_torsion
_geom_torsion_site_symmetry_1
_geom_torsion_site_symmetry_2
_geom_torsion_site_symmetry_3
_geom_torsion_site_symmetry_4
_geom_torsion_publ_flag
C1A C1 C2 C3 -0.8(2) . . . . ?
C1 C2 C3 C4 0.3(2) . . . . ?
C2 C3 C4 C4A 0.6(2) . . . . ?
C5A C5 C6 C7 -0.2(3) . . . . ?
C5 C6 C7 C8 0.5(3) . . . . ?
C6 C7 C8 C8A -0.5(2) . . . . ?
O1 C9 C10 C12 144.54(14) . . . . ?
C1A C9 C10 C12 18.2(2) . . . . ?
C8A C9 C10 C12 -95.65(18) . . . . ?
O1 C9 C10 C11 -36.9(2) . . . . ?
C1A C9 C10 C11 -163.22(14) . . . . ?
C8A C9 C10 C11 82.95(17) . . . . ?
C12 C10 C11 C12' 0.3(2) . . . . ?
C9 C10 C11 C12' -178.36(14) . . . . ?
C11 C10 C12 C11' -0.5(2) . . . . ?
C9 C10 C12 C11' 178.09(14) . . . . ?
C1A' C1' C2' C3' 0.4(2) . . . . ?
C1' C2' C3' C4' 0.3(3) . . . . ?
C2' C3' C4' C4A' -0.9(3) . . . . ?
C5A' C5' C6' C7' -0.3(3) . . . . ?
C5' C6' C7' C8' -0.7(3) . . . . ?
C6' C7' C8' C8A' 0.9(2) . . . . ?
O2 C9' C10' C12' -139.06(14) . . . . ?
C1A' C9' C10' C12' -15.6(2) . . . . ?
C8A' C9' C10' C12' 99.41(18) . . . . ?
O2 C9' C10' C11' 40.8(2) . . . . ?
C1A' C9' C10' C11' 164.25(14) . . . . ?
C8A' C9' C10' C11' -80.74(17) . . . . ?
C10 C12 C11' C10' 0.2(2) . . . . ?
C12' C10' C11' C12 0.3(2) . . . . ?
C9' C10' C11' C12 -179.54(14) . . . . ?
C10 C11 C12' C10' 0.3(2) . . . . ?
C11' C10' C12' C11 -0.6(2) . . . . ?
C9' C10' C12' C11 179.28(14) . . . . ?
C2 C1 C1A C4A 0.4(2) . . . . ?
C2 C1 C1A C9 178.85(14) . . . . ?
O1 C9 C1A C1 -63.9(2) . . . . ?
C10 C9 C1A C1 61.8(2) . . . . ?
C8A C9 C1A C1 -178.45(15) . . . . ?
O1 C9 C1A C4A 114.67(14) . . . . ?
C10 C9 C1A C4A -119.66(14) . . . . ?
C8A C9 C1A C4A 0.11(16) . . . . ?
C3 C4 C4A C1A -0.9(2) . . . . ?
C3 C4 C4A C5A -179.29(16) . . . . ?
C1 C1A C4A C4 0.4(2) . . . . ?
C9 C1A C4A C4 -178.24(13) . . . . ?
C1 C1A C4A C5A 179.13(14) . . . . ?
C9 C1A C4A C5A 0.44(17) . . . . ?
C6 C5 C5A C8A -0.1(2) . . . . ?
C6 C5 C5A C4A 177.79(16) . . . . ?
C4 C4A C5A C5 -0.5(3) . . . . ?
C1A C4A C5A C5 -178.99(16) . . . . ?
C4 C4A C5A C8A 177.62(16) . . . . ?
C1A C4A C5A C8A -0.86(17) . . . . ?
C7 C8 C8A C5A 0.1(2) . . . . ?
C7 C8 C8A C9 -178.82(15) . . . . ?
C5 C5A C8A C8 0.2(2) . . . . ?
C4A C5A C8A C8 -178.17(14) . . . . ?
C5 C5A C8A C9 179.31(14) . . . . ?
C4A C5A C8A C9 0.95(17) . . . . ?
O1 C9 C8A C8 60.9(2) . . . . ?
C10 C9 C8A C8 -60.6(2) . . . . ?
C1A C9 C8A C8 178.37(15) . . . . ?
O1 C9 C8A C5A -118.16(13) . . . . ?
C10 C9 C8A C5A 120.42(14) . . . . ?
C1A C9 C8A C5A -0.65(16) . . . . ?
C2' C1' C1A' C4A' -0.4(2) . . . . ?
C2' C1' C1A' C9' -176.77(15) . . . . ?
O2 C9' C1A' C1' 58.6(2) . . . . ?
C10' C9' C1A' C1' -61.8(2) . . . . ?
C8A' C9' C1A' C1' 176.97(15) . . . . ?
O2 C9' C1A' C4A' -117.98(14) . . . . ?
C10' C9' C1A' C4A' 121.58(14) . . . . ?
C8A' C9' C1A' C4A' 0.34(16) . . . . ?
C3' C4' C4A' C1A' 0.9(2) . . . . ?
C3' C4' C4A' C5A' 177.92(16) . . . . ?
C1' C1A' C4A' C4' -0.2(2) . . . . ?
C9' C1A' C4A' C4' 176.75(14) . . . . ?
C1' C1A' C4A' C5A' -177.83(14) . . . . ?
C9' C1A' C4A' C5A' -0.90(17) . . . . ?
C6' C5' C5A' C8A' 1.1(2) . . . . ?
C6' C5' C5A' C4A' -176.29(16) . . . . ?
C4' C4A' C5A' C5' 1.5(3) . . . . ?
C1A' C4A' C5A' C5' 178.78(17) . . . . ?
C4' C4A' C5A' C8A' -176.17(16) . . . . ?
C1A' C4A' C5A' C8A' 1.13(18) . . . . ?
C7' C8' C8A' C5A' -0.1(2) . . . . ?
C7' C8' C8A' C9' 177.43(15) . . . . ?
C5' C5A' C8A' C8' -0.9(2) . . . . ?
C4A' C5A' C8A' C8' 177.03(14) . . . . ?
C5' C5A' C8A' C9' -178.86(14) . . . . ?
C4A' C5A' C8A' C9' -0.91(17) . . . . ?
O2 C9' C8A' C8' -58.8(2) . . . . ?
C10' C9' C8A' C8' 59.6(2) . . . . ?
C1A' C9' C8A' C8' -177.36(15) . . . . ?
O2 C9' C8A' C5A' 118.90(14) . . . . ?
C10' C9' C8A' C5A' -122.64(14) . . . . ?
C1A' C9' C8A' C5A' 0.37(16) . . . . ?
C6G1 N1G1 C2G1 C3G1 -0.2(3) . . . . ?
N1G1 C2G1 C3G1 C4G1 -0.7(3) . . . . ?
N1G1 C2G1 C3G1 C7G1 -179.19(17) . . . . ?
C2G1 C3G1 C4G1 C5G1 1.2(2) . . . . ?
C7G1 C3G1 C4G1 C5G1 179.70(17) . . . . ?
C3G1 C4G1 C5G1 C6G1 -0.9(3) . . . . ?
C2G1 N1G1 C6G1 C5G1 0.5(3) . . . . ?
C4G1 C5G1 C6G1 N1G1 0.0(3) . . . . ?
C6G2 N1G2 C2G2 C3G2 0.3(3) . . . . ?
N1G2 C2G2 C3G2 C4G2 -0.4(3) . . . . ?
N1G2 C2G2 C3G2 C7G2 178.64(17) . . . . ?
C2G2 C3G2 C4G2 C5G2 0.4(3) . . . . ?
C7G2 C3G2 C4G2 C5G2 -178.69(17) . . . . ?
C3G2 C4G2 C5G2 C6G2 -0.3(3) . . . . ?
C2G2 N1G2 C6G2 C5G2 -0.2(3) . . . . ?
C4G2 C5G2 C6G2 N1G2 0.2(3) . . . . ?

loop_
_cod_related_entry_id
_cod_related_entry_database
_cod_related_entry_code
1 ChemSpider 30652941
